data_2016267
loop_
_publ_author_name
'Smolentsev, Anton I.'
'Gubanov, Alexander I.'
'Danilenko, Andrey M.'

_publ_section_title
;
 Three hexafluoridoiridates(IV), Ca[IrF~6~]&#x00B7;2H~2~O,
 Sr[IrF~6~]&#x00B7;2H~2~O and Ba[IrF~6~]
;
_journal_coeditor_code IZ3025
_journal_issue 11
_journal_name_full 'Acta Crystallographica Section C'
_journal_page_first i99
_journal_page_last i101
_journal_paper_doi 10.1107/S0108270107044046
_journal_volume 63
_journal_year 2007
_chemical_formula_iupac 'Sr [Ir F6] , 2H2 O'
_chemical_formula_moiety 'Sr 2+ , F6 Ir 2- , 2H2 O'
_chemical_formula_sum 'F6 H4 Ir O2 Sr'
_chemical_formula_weight 429.85
_chemical_name_common 'strontium hexafluoroiridate (IV)'
_chemical_name_systematic
;
strontium hexafluoroiridate(IV) dihydrate
;
_space_group_IT_number 14
_symmetry_cell_setting monoclinic
_symmetry_space_group_name_Hall '-P 2yn'
_symmetry_space_group_name_H-M 'P 1 21/n 1'
_atom_sites_solution_hydrogens difmap
_atom_sites_solution_primary direct
_atom_sites_solution_secondary difmap
_audit_creation_method SHELXL97
_cell_angle_alpha 90.00
_cell_angle_beta 99.3630(10)
_cell_angle_gamma 90.00
_cell_formula_units_Z 4
_cell_length_a 6.0328(2)
_cell_length_b 9.8264(4)
_cell_length_c 11.2123(5)
_cell_measurement_reflns_used 3998
_cell_measurement_temperature 296(2)
_cell_measurement_theta_max 29.98
_cell_measurement_theta_min 2.77
_cell_volume 655.82(5)
_computing_cell_refinement 'SAINT (Bruker, 2004)'
_computing_data_collection 'APEX2 (Bruker, 2004)'
_computing_data_reduction 'SAINT (Bruker, 2004)'
_computing_molecular_graphics 'BS (Ozawa & Kang, 2004)'
_computing_publication_material 'SHELXTL (Bruker, 2004)'
_computing_structure_refinement 'SHELXTL (Bruker, 2004)'
_computing_structure_solution 'SHELXTL (Bruker, 2004)'
_diffrn_ambient_temperature 296(2)
_diffrn_detector_area_resol_mean 25
_diffrn_measured_fraction_theta_full 0.991
_diffrn_measured_fraction_theta_max 0.989
_diffrn_measurement_device_type 'Bruker Nonius X8 APEX CCD area-detector'
_diffrn_measurement_method \f
_diffrn_radiation_monochromator graphite
_diffrn_radiation_source 'fine-focus sealed tube'
_diffrn_radiation_type MoK\a
_diffrn_radiation_wavelength 0.71073
_diffrn_reflns_av_R_equivalents 0.0178
_diffrn_reflns_av_sigmaI/netI 0.0184
_diffrn_reflns_limit_h_max 8
_diffrn_reflns_limit_h_min -4
_diffrn_reflns_limit_k_max 13
_diffrn_reflns_limit_k_min -13
_diffrn_reflns_limit_l_max 15
_diffrn_reflns_limit_l_min -15
_diffrn_reflns_number 5732
_diffrn_reflns_theta_full 25.00
_diffrn_reflns_theta_max 29.99
_diffrn_reflns_theta_min 2.77
_diffrn_standards_decay_% 0
_diffrn_standards_number 0
_exptl_absorpt_coefficient_mu 28.469
_exptl_absorpt_correction_T_max 0.3355
_exptl_absorpt_correction_T_min 0.0796
_exptl_absorpt_correction_type multi-scan
_exptl_absorpt_process_details '(SADABS; Bruker, 2004)'
_exptl_crystal_colour 'light pink'
_exptl_crystal_density_diffrn 4.354
_exptl_crystal_density_method 'not measured'
_exptl_crystal_description needle
_exptl_crystal_F_000 756
_exptl_crystal_size_max 0.18
_exptl_crystal_size_mid 0.08
_exptl_crystal_size_min 0.04
_refine_diff_density_max 2.329
_refine_diff_density_min -1.248
_refine_ls_extinction_method none
_refine_ls_goodness_of_fit_ref 1.122
_refine_ls_hydrogen_treatment mixed
_refine_ls_matrix_type full
_refine_ls_number_parameters 107
_refine_ls_number_reflns 1895
_refine_ls_number_restraints 6
_refine_ls_restrained_S_all 1.123
_refine_ls_R_factor_all 0.0212
_refine_ls_R_factor_gt 0.0188
_refine_ls_shift/su_max 0.003
_refine_ls_shift/su_mean 0.000
_refine_ls_structure_factor_coef Fsqd
_refine_ls_weighting_details 'calc w=1/[\s^2^(Fo^2^)+(0.0251P)^2^+3.0724P] where P=(Fo^2^+2Fc^2^)/3'
_refine_ls_weighting_scheme calc
_refine_ls_wR_factor_gt 0.0524
_refine_ls_wR_factor_ref 0.0532
_reflns_number_gt 1753
_reflns_number_total 1895
_reflns_threshold_expression I>2\s(I)
_cod_data_source_file iz3025.cif
_cod_data_source_block II
_cod_depositor_comments
;
The following automatic conversions were performed:
'_geom_bond_publ_flag' value 'Yes' changed to 'yes' according to
'/home/saulius/struct/CIF-dictionaries/cif_core.dic' dictionary named
'cif_core.dic' version 2.4.1 from 2010-06-29 (14 times).

Automatic conversion script
Id: cif_fix_enum 1527 2010-12-29 10:47:43Z saulius 

The following automatic conversions were performed:

'_geom_bond_publ_flag' value 'Yes' changed to 'yes' according to
/home/saulius/struct/CIF-dictionaries/cif_core.dic dictionary named
'cif_core.dic' version 2.4.1 from 2010-06-29 (14 times).

Automatic conversion script
Id: cif_fix_values 1715 2011-07-08 13:25:40Z adriana 
;
_cod_original_sg_symbol_H-M 'P 21/n'
_cod_database_code 2016267
_cod_database_fobs_code 2016267

loop_
_symmetry_equiv_pos_as_xyz
'x, y, z'
'-x+1/2, y+1/2, -z+1/2'
'-x, -y, -z'
'x-1/2, -y-1/2, z-1/2'

loop_
_atom_site_type_symbol
_atom_site_label
_atom_site_fract_x
_atom_site_fract_y
_atom_site_fract_z
_atom_site_U_iso_or_equiv
_atom_site_adp_type
_atom_site_calc_flag
_atom_site_refinement_flags
_atom_site_occupancy
Ir Ir1 0.40999(3) 0.536839(17) 0.267134(15) 0.01472(6) Uani d . 1
Sr Sr1 0.66440(7) 0.18841(4) 0.45219(4) 0.01520(9) Uani d . 1
F F2 0.6486(5) 0.6473(3) 0.2231(3) 0.0263(7) Uani d . 1
F F1 0.6320(6) 0.4104(3) 0.3390(3) 0.0269(7) Uani d . 1
F F4 0.1699(6) 0.4326(3) 0.3126(3) 0.0291(7) Uani d . 1
F F3 0.1867(6) 0.6603(3) 0.1904(3) 0.0319(7) Uani d . 1
F F6 0.3908(6) 0.4395(4) 0.1175(3) 0.0287(7) Uani d . 1
F F5 0.4344(6) 0.6358(3) 0.4146(3) 0.0290(7) Uani d . 1
O O1 1.0533(8) 0.3064(5) 0.5159(4) 0.0328(9) Uani d D 1
O O2 0.3823(6) 0.0811(4) 0.5915(4) 0.0205(7) Uani d D 1
H H1B 1.095(11) 0.344(6) 0.459(4) 0.022(16) Uiso d D 1
H H2A 0.263(7) 0.118(6) 0.580(5) 0.016(15) Uiso d D 1
H H2B 0.426(9) 0.089(6) 0.656(4) 0.011(14) Uiso d D 1
H H1A 1.016(16) 0.364(7) 0.557(7) 0.06(3) Uiso d D 1

loop_
_atom_site_aniso_label
_atom_site_aniso_U_11
_atom_site_aniso_U_22
_atom_site_aniso_U_33
_atom_site_aniso_U_12
_atom_site_aniso_U_13
_atom_site_aniso_U_23
Ir1 0.01644(10) 0.01326(9) 0.01493(9) -0.00037(6) 0.00393(6) -0.00003(6)
Sr1 0.01645(19) 0.01469(19) 0.01464(18) -0.00055(14) 0.00308(14) 0.00093(14)
F2 0.0276(15) 0.0283(16) 0.0258(16) -0.0048(13) 0.0123(13) 0.0043(12)
F1 0.0275(16) 0.0221(15) 0.0294(16) 0.0040(12) -0.0003(13) 0.0072(13)
F4 0.0280(16) 0.0305(16) 0.0305(17) -0.0123(13) 0.0097(13) 0.0018(13)
F3 0.0254(16) 0.0227(15) 0.044(2) 0.0043(13) -0.0048(14) 0.0040(14)
F6 0.0291(17) 0.0340(17) 0.0216(15) -0.0007(14) 0.0000(13) -0.0124(13)
F5 0.0351(18) 0.0279(16) 0.0264(16) -0.0042(14) 0.0121(13) -0.0124(13)
O1 0.027(2) 0.040(2) 0.030(2) -0.0099(18) 0.0001(17) 0.0052(19)
O2 0.0157(16) 0.0228(17) 0.0230(18) 0.0007(13) 0.0032(14) 0.0015(14)

loop_
_atom_type_symbol
_atom_type_description
_atom_type_scat_dispersion_real
_atom_type_scat_dispersion_imag
_atom_type_scat_source
O O 0.0106 0.0060 'International Tables Vol C Tables 4.2.6.8 and 6.1.1.4'
H H 0.0000 0.0000 'International Tables Vol C Tables 4.2.6.8 and 6.1.1.4'
F F 0.0171 0.0103 'International Tables Vol C Tables 4.2.6.8 and 6.1.1.4'
Sr Sr -1.5307 3.2498 'International Tables Vol C Tables 4.2.6.8 and 6.1.1.4'
Ir Ir -1.4442 7.9887 'International Tables Vol C Tables 4.2.6.8 and 6.1.1.4'

loop_
_geom_angle_atom_site_label_1
_geom_angle_atom_site_label_2
_geom_angle_atom_site_label_3
_geom_angle_site_symmetry_1
_geom_angle_site_symmetry_3
_geom_angle
F5 Ir1 F1 . . 90.91(15)
F5 Ir1 F4 . . 89.84(15)
F1 Ir1 F4 . . 92.79(15)
F5 Ir1 F3 . . 90.93(15)
F1 Ir1 F3 . . 178.15(15)
F4 Ir1 F3 . . 87.20(15)
F5 Ir1 F6 . . 178.70(15)
F1 Ir1 F6 . . 89.03(15)
F4 Ir1 F6 . . 91.45(15)
F3 Ir1 F6 . . 89.13(16)
F5 Ir1 F2 . . 88.80(14)
F1 Ir1 F2 . . 88.44(14)
F4 Ir1 F2 . . 178.18(15)
F3 Ir1 F2 . . 91.62(14)
F6 Ir1 F2 . . 89.90(15)
F5 Sr1 F2 3_666 2_645 143.44(11)
F5 Sr1 F3 3_666 2_545 102.07(12)
F2 Sr1 F3 2_645 2_545 85.43(12)
F5 Sr1 F6 3_666 4_666 93.55(12)
F2 Sr1 F6 2_645 4_666 104.37(11)
F3 Sr1 F6 2_545 4_666 138.41(12)
F5 Sr1 F1 3_666 . 71.68(12)
F2 Sr1 F1 2_645 . 75.33(11)
F3 Sr1 F1 2_545 . 77.34(11)
F6 Sr1 F1 4_666 . 144.19(12)
F5 Sr1 O1 3_666 . 79.32(14)
F2 Sr1 O1 2_645 . 77.44(14)
F3 Sr1 O1 2_545 . 150.55(13)
F6 Sr1 O1 4_666 . 69.93(13)
F1 Sr1 O1 . . 75.25(12)
F5 Sr1 O2 3_666 3_656 141.54(11)
F2 Sr1 O2 2_645 3_656 75.00(11)
F3 Sr1 O2 2_545 3_656 73.61(12)
F6 Sr1 O2 4_666 3_656 70.39(12)
F1 Sr1 O2 . 3_656 139.65(12)
O1 Sr1 O2 . 3_656 123.23(14)
F5 Sr1 O2 3_666 . 71.37(11)
F2 Sr1 O2 2_645 . 144.39(11)
F3 Sr1 O2 2_545 . 76.96(12)
F6 Sr1 O2 4_666 . 71.96(11)
F1 Sr1 O2 . . 128.68(11)
O1 Sr1 O2 . . 129.60(13)
O2 Sr1 O2 3_656 . 70.45(13)
F5 Sr1 Sr1 3_666 3_656 106.45(8)
F2 Sr1 Sr1 2_645 3_656 109.86(8)
F3 Sr1 Sr1 2_545 3_656 71.89(8)
F6 Sr1 Sr1 4_666 3_656 66.74(8)
F1 Sr1 Sr1 . 3_656 148.09(8)
O1 Sr1 Sr1 . 3_656 136.52(10)
O2 Sr1 Sr1 3_656 3_656 35.26(8)
O2 Sr1 Sr1 . 3_656 35.19(8)
Ir1 F2 Sr1 . 2_655 139.16(16)
Ir1 F1 Sr1 . . 140.36(17)
Ir1 F3 Sr1 . 2 146.71(18)
Ir1 F6 Sr1 . 4_565 149.37(18)
Ir1 F5 Sr1 . 3_666 155.32(19)
Sr1 O1 H1B . . 112(5)
Sr1 O1 H1A . . 99(7)
H1B O1 H1A . . 106(6)
Sr1 O2 Sr1 3_656 . 109.56(13)
Sr1 O2 H2A 3_656 . 111(4)
Sr1 O2 H2A . . 111(4)
Sr1 O2 H2B 3_656 . 107(5)
Sr1 O2 H2B . . 112(5)
H2A O2 H2B . . 106(5)

loop_
_geom_bond_atom_site_label_1
_geom_bond_atom_site_label_2
_geom_bond_site_symmetry_2
_geom_bond_distance
_geom_bond_publ_flag
Ir1 F5 . 1.903(3) yes
Ir1 F1 . 1.907(3) yes
Ir1 F4 . 1.909(3) yes
Ir1 F3 . 1.910(3) yes
Ir1 F6 . 1.919(3) yes
Ir1 F2 . 1.930(3) yes
Sr1 F5 3_666 2.421(3) yes
Sr1 F2 2_645 2.454(3) yes
Sr1 F3 2_545 2.453(3) yes
Sr1 F6 4_666 2.461(3) yes
Sr1 F1 . 2.515(3) yes
Sr1 O1 . 2.610(4) yes
Sr1 O2 3_656 2.700(4) yes
Sr1 O2 . 2.704(4) yes
Sr1 Sr1 3_656 4.4143(8) ?
F2 Sr1 2_655 2.454(3) ?
F3 Sr1 2 2.453(3) ?
F6 Sr1 4_565 2.461(3) ?
F5 Sr1 3_666 2.421(3) ?
O1 H1B . 0.81(4) ?
O1 H1A . 0.79(4) ?
O2 Sr1 3_656 2.700(4) ?
O2 H2A . 0.80(4) ?
O2 H2B . 0.73(4) ?

loop_
_geom_hbond_atom_site_label_D
_geom_hbond_atom_site_label_H
_geom_hbond_atom_site_label_A
_geom_hbond_site_symmetry_A
_geom_hbond_distance_DH
_geom_hbond_distance_HA
_geom_hbond_distance_DA
_geom_hbond_angle_DHA
O1 H1B F4 1_655 0.81(4) 1.97(4) 2.784(6) 175(7)
O2 H2B F4 4_666 0.73(4) 2.11(4) 2.788(5) 154(6)
O2 H2A O1 1_455 0.80(4) 2.29(5) 3.002(6) 149(6)
